data_4111977
loop_
_publ_author_name
'Bunsho Kure'
'Seiji Ogo'
'Daisuke Inoki'
'Hidetaka Nakai'
'Kiyoshi Isobe'
'Shunichi Fukuzumi'

_publ_section_title
;
 Synthesis and Crystal Structure of an Open Capsule-Type Octanuclear
 Heterometallic Sulfide Cluster with a Linked Incomplete Double Cubane
 Framework without an Intramolecular Inversion Center
;
_journal_name_full 'Journal of the American Chemical Society'
_journal_page_first 14366
_journal_page_last 14374
_journal_paper_doi 10.1021/ja051748q
_journal_volume 127
_journal_year 2005
_chemical_formula_moiety 'C15 H27 Cu2 I2 Mo O4 P Ru S3 '
_chemical_formula_sum 'C15 H27 Cu2 I2 Mo O4 P Ru S3'
_chemical_formula_weight 976.44
_space_group_IT_number 15
_symmetry_cell_setting monoclinic
_symmetry_Int_Tables_number 15
_symmetry_space_group_name_Hall '-C 2yc'
_symmetry_space_group_name_H-M 'C 1 2/c 1'
_cell_angle_alpha 90.0000(7)
_cell_angle_beta 97.5020(7)
_cell_angle_gamma 90.0000(7)
_cell_formula_units_Z 8
_cell_length_a 9.545(2)
_cell_length_b 18.288(3)
_cell_length_c 31.466(6)
_cell_measurement_reflns_used 4755
_cell_measurement_temperature 173.2
_cell_measurement_theta_max 27.5
_cell_measurement_theta_min 3.3
_cell_volume 5445.7(18)
_computing_cell_refinement CRYSTALCLEAR
_computing_data_collection CRYSTALCLEAR
_computing_data_reduction 'teXsan Ver. 1.11'
_computing_publication_material 'teXsan Ver. 1.11'
_computing_structure_refinement 'teXsan Ver. 1.10'
_computing_structure_solution SIR92
_diffrn_detector_area_resol_mean 14.63
_diffrn_measured_fraction_theta_full 0.9966
_diffrn_measured_fraction_theta_max 0.9966
_diffrn_measurement_device_type 'Rigaku/MSC Mercury CCD'
_diffrn_measurement_method \w
_diffrn_radiation_type 'Mo K\a'
_diffrn_radiation_wavelength 0.7107
_diffrn_reflns_av_R_equivalents 0.063
_diffrn_reflns_limit_h_max 12
_diffrn_reflns_limit_h_min -10
_diffrn_reflns_limit_k_max 23
_diffrn_reflns_limit_k_min -23
_diffrn_reflns_limit_l_max 40
_diffrn_reflns_limit_l_min -40
_diffrn_reflns_number 21742
_diffrn_reflns_theta_full 27.49
_diffrn_reflns_theta_max 27.49
_exptl_absorpt_coefficient_mu 5.111
_exptl_absorpt_correction_T_max 0.903
_exptl_absorpt_correction_T_min 0.712
_exptl_absorpt_correction_type multi-scan
_exptl_absorpt_process_details '(Jacobson, 1998)'
_exptl_crystal_colour Red
_exptl_crystal_density_diffrn 2.382
_exptl_crystal_description Platelet
_exptl_crystal_size_max 0.200
_exptl_crystal_size_mid 0.100
_exptl_crystal_size_min 0.020
_refine_diff_density_max 1.38
_refine_diff_density_min -1.29
_refine_ls_extinction_method none
_refine_ls_goodness_of_fit_ref 0.946
_refine_ls_hydrogen_treatment noref
_refine_ls_number_parameters 262
_refine_ls_number_reflns 6236
_refine_ls_R_factor_gt 0.0416
_refine_ls_shift/su_max 0.0014
_refine_ls_structure_factor_coef Fsqd
_refine_ls_weighting_details 'w = 1/[\s^2^(Fo^2^) + (0.01000(Max(Fo^2^,0) + 2Fc^2^)/3)^2^]'
_refine_ls_weighting_scheme calc
_refine_ls_wR_factor_ref 0.0850
_reflns_number_gt 4128
_reflns_number_total 6236
_reflns_threshold_expression F^2^>2.0\s(F^2^)
_cod_data_source_file ja051748qsi20050318_094256.cif
_cod_data_source_block '_001_032904'
_cod_original_cell_volume 5445(1)
_cod_original_formula_sum 'C15 H27 Cu2 I2 Mo O4 P Ru S3 '
_cod_database_code 4111977

loop_
_symmetry_equiv_pos_as_xyz
x,y,z
-x,y,1/2-z
-x,-y,-z
x,-y,1/2+z
1/2+x,1/2+y,z
1/2-x,1/2+y,1/2-z
1/2-x,1/2-y,-z
1/2+x,1/2-y,1/2+z

loop_
_atom_site_label
_atom_site_type_symbol
_atom_site_fract_x
_atom_site_fract_y
_atom_site_fract_z
_atom_site_U_iso_or_equiv
_atom_site_adp_type
_atom_site_occupancy
_atom_site_calc_flag
I(1) I 0.41516(6) 0.18677(3) 0.96023(2) 0.0741(2) Uani 1.00 d
I(2) I 0.22608(6) 0.13859(3) 0.74515(2) 0.0688(2) Uani 1.00 d
Ru(1) Ru 0.09595(5) -0.06729(3) 0.88204(1) 0.0270(1) Uani 1.00 d
Mo(1) Mo -0.02651(6) 0.07787(3) 0.87465(2) 0.0360(1) Uani 1.00 d
Cu(1) Cu 0.21096(9) 0.13665(5) 0.91418(3) 0.0466(2) Uani 1.00 d
Cu(2) Cu 0.0701(1) 0.11176(5) 0.80108(3) 0.0675(3) Uani 1.00 d
S(1) S 0.1119(2) 0.03042(8) 0.93243(5) 0.0357(4) Uani 1.00 d
S(2) S -0.0052(2) -0.00154(9) 0.81996(5) 0.0373(4) Uani 1.00 d
S(3) S 0.0720(2) 0.18623(9) 0.85934(6) 0.0500(5) Uani 1.00 d
P(1) P 0.3168(2) -0.03948(10) 0.86815(5) 0.0374(5) Uani 1.00 d
O(1) O 0.4428(4) -0.0623(3) 0.9034(2) 0.052(1) Uani 1.00 d
O(2) O 0.3366(4) 0.0444(2) 0.8592(1) 0.044(1) Uani 1.00 d
O(3) O 0.3759(5) -0.0818(3) 0.8308(2) 0.057(2) Uani 1.00 d
O(4) O -0.1947(5) 0.0892(3) 0.8852(2) 0.061(2) Uani 1.00 d
C(1) C 0.0699(7) -0.1418(3) 0.9390(2) 0.041(2) Uani 1.00 d
C(2) C 0.1600(7) -0.1769(3) 0.9132(2) 0.043(2) Uani 1.00 d
C(3) C 0.1134(7) -0.1894(3) 0.8694(2) 0.040(2) Uani 1.00 d
C(4) C -0.0245(7) -0.1668(3) 0.8515(2) 0.037(2) Uani 1.00 d
C(5) C -0.1170(6) -0.1330(3) 0.8774(2) 0.039(2) Uani 1.00 d
C(6) C -0.0692(7) -0.1202(3) 0.9210(2) 0.045(2) Uani 1.00 d
C(7) C 0.1169(10) -0.1302(4) 0.9865(2) 0.071(3) Uani 1.00 d
C(8) C 0.2989(8) -0.2093(4) 0.9325(3) 0.067(3) Uani 1.00 d
C(9) C 0.2034(8) -0.2329(4) 0.8430(3) 0.065(3) Uani 1.00 d
C(10) C -0.0788(8) -0.1833(4) 0.8057(2) 0.063(3) Uani 1.00 d
C(11) C -0.2627(7) -0.1128(4) 0.8584(3) 0.072(3) Uani 1.00 d
C(12) C -0.1671(10) -0.0861(5) 0.9496(3) 0.082(3) Uani 1.00 d
C(13) C 0.4598(8) -0.0336(5) 0.9461(2) 0.068(3) Uani 1.00 d
C(14) C 0.4707(8) 0.0754(5) 0.8500(3) 0.070(3) Uani 1.00 d
C(15) C 0.314(1) -0.0773(6) 0.7874(3) 0.092(4) Uani 1.00 d
H(1) H 0.2018 -0.1024 0.9901 0.0852 Uiso 1.00 calc
H(2) H 0.0454 -0.1045 0.9987 0.0852 Uiso 1.00 calc
H(3) H 0.1329 -0.1762 1.0002 0.0852 Uiso 1.00 calc
H(4) H 0.3727 -0.1905 0.9181 0.0806 Uiso 1.00 calc
H(5) H 0.3163 -0.1967 0.9621 0.0806 Uiso 1.00 calc
H(6) H 0.2952 -0.2610 0.9296 0.0806 Uiso 1.00 calc
H(7) H 0.2945 -0.2115 0.8449 0.0775 Uiso 1.00 calc
H(8) H 0.2113 -0.2817 0.8535 0.0775 Uiso 1.00 calc
H(9) H 0.1609 -0.2331 0.8140 0.0775 Uiso 1.00 calc
H(10) H -0.0712 -0.1408 0.7888 0.0755 Uiso 1.00 calc
H(11) H -0.0244 -0.2217 0.7957 0.0755 Uiso 1.00 calc
H(12) H -0.1749 -0.1979 0.8036 0.0755 Uiso 1.00 calc
H(13) H -0.2756 -0.0616 0.8612 0.0865 Uiso 1.00 calc
H(14) H -0.2763 -0.1257 0.8289 0.0865 Uiso 1.00 calc
H(15) H -0.3292 -0.1381 0.8729 0.0865 Uiso 1.00 calc
H(16) H -0.1174 -0.0499 0.9672 0.0982 Uiso 1.00 calc
H(17) H -0.2450 -0.0642 0.9323 0.0982 Uiso 1.00 calc
H(18) H -0.2005 -0.1229 0.9671 0.0982 Uiso 1.00 calc
H(19) H 0.4715 0.0180 0.9451 0.0820 Uiso 1.00 calc
H(20) H 0.3785 -0.0447 0.9593 0.0820 Uiso 1.00 calc
H(21) H 0.5408 -0.0548 0.9621 0.0820 Uiso 1.00 calc
H(22) H 0.4606 0.1268 0.8460 0.0838 Uiso 1.00 calc
H(23) H 0.5421 0.0660 0.8733 0.0838 Uiso 1.00 calc
H(24) H 0.4966 0.0538 0.8247 0.0838 Uiso 1.00 calc
H(25) H 0.3161 -0.0280 0.7779 0.1107 Uiso 1.00 calc
H(26) H 0.3654 -0.1072 0.7702 0.1107 Uiso 1.00 calc
H(27) H 0.2187 -0.0937 0.7850 0.1107 Uiso 1.00 calc

loop_
_atom_site_aniso_label
_atom_site_aniso_U_11
_atom_site_aniso_U_22
_atom_site_aniso_U_33
_atom_site_aniso_U_12
_atom_site_aniso_U_13
_atom_site_aniso_U_23
I(1) 0.0824(4) 0.0596(3) 0.0703(4) -0.0331(3) -0.0274(3) 0.0126(3)
I(2) 0.0770(4) 0.0837(4) 0.0425(3) -0.0389(3) -0.0045(3) 0.0131(3)
Ru(1) 0.0269(2) 0.0276(2) 0.0267(2) 0.0024(2) 0.0039(2) 0.0005(2)
Mo(1) 0.0293(3) 0.0304(3) 0.0474(3) 0.0036(2) 0.0019(2) -0.0005(3)
Cu(1) 0.0472(5) 0.0412(5) 0.0489(5) -0.0093(4) -0.0038(4) -0.0001(4)
Cu(2) 0.1019(8) 0.0498(6) 0.0522(6) -0.0201(6) 0.0150(6) 0.0066(5)
S(1) 0.0436(9) 0.0317(8) 0.0323(8) -0.0002(7) 0.0072(7) -0.0033(7)
S(2) 0.0419(9) 0.0335(8) 0.0336(8) -0.0005(7) -0.0059(7) 0.0034(7)
S(3) 0.057(1) 0.0310(9) 0.059(1) -0.0006(8) -0.0048(9) 0.0053(9)
P(1) 0.0286(8) 0.045(1) 0.0399(9) 0.0029(7) 0.0090(7) 0.0004(8)
O(1) 0.032(2) 0.067(3) 0.056(3) 0.015(2) 0.001(2) 0.005(3)
O(2) 0.031(2) 0.049(3) 0.052(3) -0.007(2) 0.005(2) 0.011(2)
O(3) 0.049(3) 0.071(4) 0.055(3) 0.005(3) 0.019(2) -0.012(3)
O(4) 0.039(3) 0.050(3) 0.095(4) 0.003(2) 0.012(3) -0.007(3)
C(1) 0.064(5) 0.029(3) 0.029(3) -0.013(3) 0.004(3) 0.006(3)
C(2) 0.051(4) 0.028(3) 0.049(4) 0.002(3) -0.002(3) 0.006(3)
C(3) 0.055(4) 0.024(3) 0.041(4) 0.008(3) 0.011(3) -0.003(3)
C(4) 0.051(4) 0.022(3) 0.036(3) -0.008(3) 0.000(3) -0.003(3)
C(5) 0.031(3) 0.032(3) 0.053(4) -0.005(3) 0.004(3) 0.002(3)
C(6) 0.057(4) 0.033(4) 0.052(4) -0.008(3) 0.029(4) 0.010(3)
C(7) 0.125(8) 0.053(5) 0.034(4) -0.017(5) 0.009(4) 0.005(4)
C(8) 0.065(5) 0.049(5) 0.081(6) 0.006(4) -0.017(4) 0.011(4)
C(9) 0.079(6) 0.046(4) 0.072(5) 0.020(4) 0.022(5) -0.016(4)
C(10) 0.077(6) 0.058(5) 0.050(4) -0.011(4) -0.010(4) -0.015(4)
C(11) 0.034(4) 0.067(6) 0.113(7) 0.002(4) 0.000(4) 0.009(5)
C(12) 0.102(7) 0.070(6) 0.088(6) -0.002(5) 0.064(6) -0.002(5)
C(13) 0.056(5) 0.087(6) 0.054(5) 0.015(4) -0.027(4) 0.002(5)
C(14) 0.041(4) 0.088(6) 0.082(6) -0.016(4) 0.015(4) 0.026(5)
C(15) 0.100(8) 0.119(9) 0.059(6) 0.009(7) 0.019(5) -0.021(6)

loop_
_atom_type_symbol
_atom_type_description
_atom_type_scat_dispersion_real
_atom_type_scat_dispersion_imag
_atom_type_scat_source
C C 0.003 0.002
;International Tables for Crystallography
(1992, Vol. C, Tables 4.2.6.8 and 6.1.1.1)
;
H H 0.000 0.000
;International Tables for Crystallography
(1992, Vol. C, Table 6.1.1.2)
;
Cu Cu 0.320 1.265
;International Tables for Crystallography
(1992, Vol. C, Tables 4.2.6.8 and 6.1.1.1)
;
I I -0.474 1.812
;International Tables for Crystallography
(1992, Vol. C, Tables 4.2.6.8 and 6.1.1.1)
;
Mo Mo -1.683 0.686
;International Tables for Crystallography
(1992, Vol. C, Tables 4.2.6.8 and 6.1.1.1)
;
O O 0.011 0.006
;International Tables for Crystallography
(1992, Vol. C, Tables 4.2.6.8 and 6.1.1.1)
;
P P 0.102 0.094
;International Tables for Crystallography
(1992, Vol. C, Tables 4.2.6.8 and 6.1.1.1)
;
Ru Ru -1.259 0.836
;International Tables for Crystallography
(1992, Vol. C, Tables 4.2.6.8 and 6.1.1.1)
;
S S 0.125 0.123
;International Tables for Crystallography
(1992, Vol. C, Tables 4.2.6.8 and 6.1.1.1)
;

loop_
_geom_angle_atom_site_label_1
_geom_angle_atom_site_label_2
_geom_angle_atom_site_label_3
_geom_angle
_geom_angle_site_symmetry_1
_geom_angle_site_symmetry_3
_geom_angle_publ_flag
Cu(2) I(2) Cu(2) 72.75(4) . 2_556 yes
S(1) Ru(1) S(2) 98.67(6) . . yes
S(1) Ru(1) P(1) 88.83(6) . . yes
S(1) Ru(1) C(1) 86.0(2) . . yes
S(1) Ru(1) C(2) 112.6(2) . . yes
S(1) Ru(1) C(3) 148.4(2) . . yes
S(1) Ru(1) C(4) 149.2(2) . . yes
S(1) Ru(1) C(5) 113.9(2) . . yes
S(1) Ru(1) C(6) 87.1(2) . . yes
S(2) Ru(1) P(1) 90.92(6) . . yes
S(2) Ru(1) C(1) 150.0(2) . . yes
S(2) Ru(1) C(2) 148.4(2) . . yes
S(2) Ru(1) C(3) 112.5(2) . . yes
S(2) Ru(1) C(4) 86.0(2) . . yes
S(2) Ru(1) C(5) 87.3(2) . . yes
S(2) Ru(1) C(6) 114.2(2) . . yes
P(1) Ru(1) C(1) 118.9(2) . . yes
P(1) Ru(1) C(2) 94.4(2) . . yes
P(1) Ru(1) C(3) 95.5(2) . . yes
P(1) Ru(1) C(4) 121.7(2) . . yes
P(1) Ru(1) C(5) 157.2(2) . . yes
P(1) Ru(1) C(6) 154.8(2) . . yes
C(1) Ru(1) C(2) 36.0(2) . . yes
C(1) Ru(1) C(3) 64.6(2) . . yes
C(1) Ru(1) C(4) 75.9(2) . . yes
C(1) Ru(1) C(5) 64.1(2) . . yes
C(1) Ru(1) C(6) 36.0(2) . . yes
C(2) Ru(1) C(3) 36.0(2) . . yes
C(2) Ru(1) C(4) 64.8(2) . . yes
C(2) Ru(1) C(5) 76.0(2) . . yes
C(2) Ru(1) C(6) 64.6(2) . . yes
C(3) Ru(1) C(4) 36.3(2) . . yes
C(3) Ru(1) C(5) 64.6(2) . . yes
C(3) Ru(1) C(6) 75.8(2) . . yes
C(4) Ru(1) C(5) 35.6(2) . . yes
C(4) Ru(1) C(6) 63.6(2) . . yes
C(5) Ru(1) C(6) 35.0(2) . . yes
S(1) Mo(1) S(2) 105.08(6) . . yes
S(1) Mo(1) S(3) 106.79(6) . . yes
S(1) Mo(1) O(4) 110.9(2) . . yes
S(2) Mo(1) S(3) 108.36(7) . . yes
S(2) Mo(1) O(4) 114.0(2) . . yes
S(3) Mo(1) O(4) 111.3(2) . . yes
I(1) Cu(1) S(1) 119.79(5) . . yes
I(1) Cu(1) S(3) 130.78(6) . . yes
S(1) Cu(1) S(3) 108.62(7) . . yes
I(2) Cu(2) I(2) 103.49(4) . 2_556 yes
I(2) Cu(2) S(2) 126.51(6) . . yes
I(2) Cu(2) S(3) 120.40(6) . . yes
I(2) Cu(2) S(2) 88.07(5) 2_556 . yes
I(2) Cu(2) S(3) 101.36(6) 2_556 . yes
S(2) Cu(2) S(3) 107.49(7) . . yes
Ru(1) S(1) Mo(1) 76.95(5) . . yes
Ru(1) S(1) Cu(1) 117.85(7) . . yes
Mo(1) S(1) Cu(1) 71.86(5) . . yes
Ru(1) S(2) Mo(1) 76.69(5) . . yes
Ru(1) S(2) Cu(2) 124.00(7) . . yes
Mo(1) S(2) Cu(2) 71.49(5) . . yes
Mo(1) S(3) Cu(1) 72.64(6) . . yes
Mo(1) S(3) Cu(2) 71.93(6) . . yes
Cu(1) S(3) Cu(2) 108.71(8) . . yes
Ru(1) P(1) O(1) 116.5(2) . . yes
Ru(1) P(1) O(2) 112.9(2) . . yes
Ru(1) P(1) O(3) 117.9(2) . . yes
O(1) P(1) O(2) 106.5(3) . . yes
O(1) P(1) O(3) 94.5(3) . . yes
O(2) P(1) O(3) 106.4(3) . . yes
P(1) O(1) C(13) 122.9(4) . . yes
P(1) O(2) C(14) 122.8(5) . . yes
P(1) O(3) C(15) 123.1(5) . . yes
Ru(1) C(1) C(2) 71.5(4) . . yes
Ru(1) C(1) C(6) 73.5(3) . . yes
Ru(1) C(1) C(7) 129.7(4) . . yes
C(2) C(1) C(6) 120.1(6) . . yes
C(2) C(1) C(7) 120.4(7) . . yes
C(6) C(1) C(7) 119.4(7) . . yes
Ru(1) C(2) C(1) 72.5(4) . . yes
Ru(1) C(2) C(3) 71.9(4) . . yes
Ru(1) C(2) C(8) 133.8(5) . . yes
C(1) C(2) C(3) 119.8(6) . . yes
C(1) C(2) C(8) 121.0(6) . . yes
C(3) C(2) C(8) 118.7(6) . . yes
Ru(1) C(3) C(2) 72.1(4) . . yes
Ru(1) C(3) C(4) 72.5(3) . . yes
Ru(1) C(3) C(9) 132.6(5) . . yes
C(2) C(3) C(4) 119.9(6) . . yes
C(2) C(3) C(9) 119.8(6) . . yes
C(4) C(3) C(9) 120.1(6) . . yes
Ru(1) C(4) C(3) 71.2(3) . . yes
Ru(1) C(4) C(5) 74.3(3) . . yes
Ru(1) C(4) C(10) 130.9(5) . . yes
C(3) C(4) C(5) 120.7(6) . . yes
C(3) C(4) C(10) 120.6(6) . . yes
C(5) C(4) C(10) 118.6(6) . . yes
Ru(1) C(5) C(4) 70.1(3) . . yes
Ru(1) C(5) C(6) 71.7(3) . . yes
Ru(1) C(5) C(11) 130.8(5) . . yes
C(4) C(5) C(6) 119.1(6) . . yes
C(4) C(5) C(11) 119.7(6) . . yes
C(6) C(5) C(11) 121.3(7) . . yes
Ru(1) C(6) C(1) 70.5(3) . . yes
Ru(1) C(6) C(5) 73.3(3) . . yes
Ru(1) C(6) C(12) 130.9(5) . . yes
C(1) C(6) C(5) 120.4(6) . . yes
C(1) C(6) C(12) 119.5(7) . . yes
C(5) C(6) C(12) 120.0(7) . . yes

loop_
_geom_bond_atom_site_label_1
_geom_bond_atom_site_label_2
_geom_bond_distance
_geom_bond_site_symmetry_2
_geom_bond_publ_flag
I(1) Cu(1) 2.450(1) . yes
I(2) Cu(2) 2.497(1) . yes
I(2) Cu(2) 3.046(1) 2_556 yes
Ru(1) S(1) 2.381(2) . yes
Ru(1) S(2) 2.388(2) . yes
Ru(1) P(1) 2.266(2) . yes
Ru(1) C(1) 2.291(6) . yes
Ru(1) C(2) 2.279(6) . yes
Ru(1) C(3) 2.278(6) . yes
Ru(1) C(4) 2.296(6) . yes
Ru(1) C(5) 2.350(6) . yes
Ru(1) C(6) 2.330(6) . yes
Mo(1) S(1) 2.275(2) . yes
Mo(1) S(2) 2.281(2) . yes
Mo(1) S(3) 2.272(2) . yes
Mo(1) O(4) 1.694(4) . yes
Cu(1) S(1) 2.267(2) . yes
Cu(1) S(3) 2.227(2) . yes
Cu(2) S(2) 2.297(2) . yes
Cu(2) S(3) 2.282(2) . yes
P(1) O(1) 1.581(4) . yes
P(1) O(2) 1.575(4) . yes
P(1) O(3) 1.571(5) . yes
O(1) C(13) 1.433(8) . yes
O(2) C(14) 1.464(7) . yes
O(3) C(15) 1.419(9) . yes
C(1) C(2) 1.413(9) . yes
C(1) C(6) 1.430(9) . yes
C(1) C(7) 1.517(9) . yes
C(2) C(3) 1.409(9) . yes
C(2) C(8) 1.505(9) . yes
C(3) C(4) 1.424(9) . yes
C(3) C(9) 1.500(9) . yes
C(4) C(5) 1.420(8) . yes
C(4) C(10) 1.498(9) . yes
C(5) C(6) 1.407(9) . yes
C(5) C(11) 1.487(9) . yes
C(6) C(12) 1.513(9) . yes

loop_
_geom_contact_atom_site_label_1
_geom_contact_atom_site_label_2
_geom_contact_distance
_geom_contact_site_symmetry_2
I(2) Cu(2) 3.046(1) 2_556
I(1) C(1) 3.566(6) 5_555
O(1) C(11) 3.434(9) 1_655
O(3) C(11) 3.491(9) 1_655
O(4) C(14) 3.250(9) 1_455
O(4) C(9) 3.598(9) 5_455
C(13) C(13) 3.60(2) 3_657

loop_
_geom_torsion_atom_site_label_1
_geom_torsion_atom_site_label_2
_geom_torsion_atom_site_label_3
_geom_torsion_atom_site_label_4
_geom_torsion
_geom_torsion_site_symmetry_2
_geom_torsion_site_symmetry_3
_geom_torsion_site_symmetry_4
_geom_torsion_publ_flag
I(1) Cu(1) S(1) Ru(1) -123.14(7) . . . yes
I(1) Cu(1) S(1) Mo(1) 173.08(5) . . . yes
I(1) Cu(1) S(3) Mo(1) -171.71(6) . . . yes
I(1) Cu(1) S(3) Cu(2) 124.97(7) . . . yes
I(2) Cu(2) I(2) Cu(2) 23.19(5) . 2_556 2_556 yes
I(2) Cu(2) S(2) Ru(1) 101.10(9) . . . yes
I(2) Cu(2) S(2) Mo(1) 159.86(6) . . . yes
I(2) Cu(2) S(3) Mo(1) -161.82(6) . . . yes
I(2) Cu(2) S(3) Cu(1) -98.04(8) . . . yes
I(2) Cu(2) I(2) Cu(2) -18.83(4) 2_556 2_556 . yes
I(2) Cu(2) S(2) Ru(1) -153.51(8) 2_556 2_556 2_556 yes
I(2) Cu(2) S(2) Mo(1) -94.75(4) 2_556 2_556 2_556 yes
I(2) Cu(2) S(3) Mo(1) 85.00(5) 2_556 2_556 2_556 yes
I(2) Cu(2) S(3) Cu(1) 148.78(7) 2_556 2_556 2_556 yes
Ru(1) S(1) Mo(1) S(2) -12.78(6) . . . yes
Ru(1) S(1) Mo(1) S(3) -127.75(6) . . . yes
Ru(1) S(1) Mo(1) O(4) 110.8(2) . . . yes
Ru(1) S(1) Cu(1) S(3) 66.10(10) . . . yes
Ru(1) S(2) Mo(1) S(1) 12.75(6) . . . yes
Ru(1) S(2) Mo(1) S(3) 126.63(6) . . . yes
Ru(1) S(2) Mo(1) O(4) -108.8(2) . . . yes
Ru(1) S(2) Cu(2) S(3) -52.2(1) . . . yes
Ru(1) P(1) O(1) C(13) -62.5(6) . . . yes
Ru(1) P(1) O(2) C(14) 179.2(5) . . . yes
Ru(1) P(1) O(3) C(15) 62.8(7) . . . yes
Ru(1) C(1) C(2) C(3) -56.2(5) . . . yes
Ru(1) C(1) C(2) C(8) 131.1(6) . . . yes
Ru(1) C(1) C(6) C(5) 55.8(5) . . . yes
Ru(1) C(1) C(6) C(12) -126.7(6) . . . yes
Ru(1) C(2) C(1) C(6) 57.3(5) . . . yes
Ru(1) C(2) C(1) C(7) -125.8(6) . . . yes
Ru(1) C(2) C(3) C(4) -56.6(5) . . . yes
Ru(1) C(2) C(3) C(9) 129.4(6) . . . yes
Ru(1) C(3) C(2) C(1) 56.4(5) . . . yes
Ru(1) C(3) C(2) C(8) -130.7(6) . . . yes
Ru(1) C(3) C(4) C(5) -57.7(5) . . . yes
Ru(1) C(3) C(4) C(10) 127.0(6) . . . yes
Ru(1) C(4) C(3) C(2) 56.4(5) . . . yes
Ru(1) C(4) C(3) C(9) -129.7(6) . . . yes
Ru(1) C(4) C(5) C(6) -54.4(5) . . . yes
Ru(1) C(4) C(5) C(11) 126.4(6) . . . yes
Ru(1) C(5) C(4) C(3) 56.2(5) . . . yes
Ru(1) C(5) C(4) C(10) -128.4(6) . . . yes
Ru(1) C(5) C(6) C(1) -54.5(5) . . . yes
Ru(1) C(5) C(6) C(12) 128.0(6) . . . yes
Ru(1) C(6) C(1) C(2) -56.4(5) . . . yes
Ru(1) C(6) C(1) C(7) 126.7(6) . . . yes
Ru(1) C(6) C(5) C(4) 53.6(5) . . . yes
Ru(1) C(6) C(5) C(11) -127.2(6) . . . yes
Mo(1) S(1) Ru(1) S(2) 11.91(6) . . . yes
Mo(1) S(1) Ru(1) P(1) 102.66(6) . . . yes
Mo(1) S(1) Ru(1) C(1) -138.3(2) . . . yes
Mo(1) S(1) Ru(1) C(2) -163.1(2) . . . yes
Mo(1) S(1) Ru(1) C(3) -158.8(3) . . . yes
Mo(1) S(1) Ru(1) C(4) -84.8(3) . . . yes
Mo(1) S(1) Ru(1) C(5) -79.0(2) . . . yes
Mo(1) S(1) Ru(1) C(6) -102.2(2) . . . yes
Mo(1) S(1) Cu(1) S(3) 2.33(7) . . . yes
Mo(1) S(2) Ru(1) S(1) -11.89(6) . . . yes
Mo(1) S(2) Ru(1) P(1) -100.86(6) . . . yes
Mo(1) S(2) Ru(1) C(1) 85.1(3) . . . yes
Mo(1) S(2) Ru(1) C(2) 159.3(3) . . . yes
Mo(1) S(2) Ru(1) C(3) 162.8(2) . . . yes
Mo(1) S(2) Ru(1) C(4) 137.5(2) . . . yes
Mo(1) S(2) Ru(1) C(5) 101.8(2) . . . yes
Mo(1) S(2) Ru(1) C(6) 78.9(2) . . . yes
Mo(1) S(2) Cu(2) S(3) 6.56(7) . . . yes
Mo(1) S(3) Cu(1) S(1) -2.32(7) . . . yes
Mo(1) S(3) Cu(2) S(2) -6.57(7) . . . yes
Cu(1) S(1) Ru(1) S(2) -49.14(9) . . . yes
Cu(1) S(1) Ru(1) P(1) 41.61(8) . . . yes
Cu(1) S(1) Ru(1) C(1) 160.7(2) . . . yes
Cu(1) S(1) Ru(1) C(2) 135.8(2) . . . yes
Cu(1) S(1) Ru(1) C(3) 140.2(3) . . . yes
Cu(1) S(1) Ru(1) C(4) -145.8(3) . . . yes
Cu(1) S(1) Ru(1) C(5) -140.0(2) . . . yes
Cu(1) S(1) Ru(1) C(6) -163.2(2) . . . yes
Cu(1) S(1) Mo(1) S(2) 112.71(6) . . . yes
Cu(1) S(1) Mo(1) S(3) -2.26(7) . . . yes
Cu(1) S(1) Mo(1) O(4) -123.7(2) . . . yes
Cu(1) S(3) Mo(1) S(1) 2.29(7) . . . yes
Cu(1) S(3) Mo(1) S(2) -110.45(6) . . . yes
Cu(1) S(3) Mo(1) O(4) 123.4(2) . . . yes
Cu(1) S(3) Cu(2) S(2) 57.2(1) . . . yes
Cu(2) I(2) Cu(2) I(2) 23.19(5) . 2_556 2_556 yes
Cu(2) I(2) Cu(2) S(2) -103.98(5) . 2_556 2_556 yes
Cu(2) I(2) Cu(2) S(3) 148.56(5) . 2_556 2_556 yes
Cu(2) I(2) Cu(2) I(2) -18.83(4) 2_556 2_556 . yes
Cu(2) I(2) Cu(2) S(2) 78.90(7) 2_556 2_556 2_556 yes
Cu(2) I(2) Cu(2) S(3) -130.89(7) 2_556 2_556 2_556 yes
Cu(2) S(2) Ru(1) S(1) 44.53(10) . . . yes
Cu(2) S(2) Ru(1) P(1) -44.43(10) . . . yes
Cu(2) S(2) Ru(1) C(1) 141.5(3) . . . yes
Cu(2) S(2) Ru(1) C(2) -144.3(3) . . . yes
Cu(2) S(2) Ru(1) C(3) -140.7(2) . . . yes
Cu(2) S(2) Ru(1) C(4) -166.1(2) . . . yes
Cu(2) S(2) Ru(1) C(5) 158.3(2) . . . yes
Cu(2) S(2) Ru(1) C(6) 135.3(2) . . . yes
Cu(2) S(2) Mo(1) S(1) -120.49(6) . . . yes
Cu(2) S(2) Mo(1) S(3) -6.62(7) . . . yes
Cu(2) S(2) Mo(1) O(4) 117.9(2) . . . yes
Cu(2) S(3) Mo(1) S(1) 119.39(6) . . . yes
Cu(2) S(3) Mo(1) S(2) 6.65(7) . . . yes
Cu(2) S(3) Mo(1) O(4) -119.5(2) . . . yes
Cu(2) S(3) Cu(1) S(1) -65.64(10) . . . yes
S(1) Ru(1) P(1) O(1) 74.7(2) . . . yes
S(1) Ru(1) P(1) O(2) -49.1(2) . . . yes
S(1) Ru(1) P(1) O(3) -173.9(2) . . . yes
S(1) Ru(1) C(1) C(2) -138.7(4) . . . yes
S(1) Ru(1) C(1) C(6) 90.7(4) . . . yes
S(1) Ru(1) C(1) C(7) -24.1(7) . . . yes
S(1) Ru(1) C(2) C(1) 45.4(4) . . . yes
S(1) Ru(1) C(2) C(3) 176.1(3) . . . yes
S(1) Ru(1) C(2) C(8) -71.0(7) . . . yes
S(1) Ru(1) C(3) C(2) -6.8(6) . . . yes
S(1) Ru(1) C(3) C(4) 123.8(4) . . . yes
S(1) Ru(1) C(3) C(9) -121.1(6) . . . yes
S(1) Ru(1) C(4) C(3) -121.8(4) . . . yes
S(1) Ru(1) C(4) C(5) 9.2(6) . . . yes
S(1) Ru(1) C(4) C(10) 123.6(6) . . . yes
S(1) Ru(1) C(5) C(4) -174.9(3) . . . yes
S(1) Ru(1) C(5) C(6) -43.3(4) . . . yes
S(1) Ru(1) C(5) C(11) 72.6(7) . . . yes
S(1) Ru(1) C(6) C(1) -87.0(4) . . . yes
S(1) Ru(1) C(6) C(5) 141.1(4) . . . yes
S(1) Ru(1) C(6) C(12) 25.6(7) . . . yes
S(2) Ru(1) P(1) O(1) 173.4(2) . . . yes
S(2) Ru(1) P(1) O(2) 49.5(2) . . . yes
S(2) Ru(1) P(1) O(3) -75.3(2) . . . yes
S(2) Ru(1) C(1) C(2) 120.9(4) . . . yes
S(2) Ru(1) C(1) C(6) -9.6(6) . . . yes
S(2) Ru(1) C(1) C(7) -124.5(6) . . . yes
S(2) Ru(1) C(2) C(1) -125.1(4) . . . yes
S(2) Ru(1) C(2) C(3) 5.6(6) . . . yes
S(2) Ru(1) C(2) C(8) 118.4(7) . . . yes
S(2) Ru(1) C(3) C(2) -176.8(3) . . . yes
S(2) Ru(1) C(3) C(4) -46.2(4) . . . yes
S(2) Ru(1) C(3) C(9) 68.9(7) . . . yes
S(2) Ru(1) C(4) C(3) 138.0(4) . . . yes
S(2) Ru(1) C(4) C(5) -91.0(4) . . . yes
S(2) Ru(1) C(4) C(10) 23.4(6) . . . yes
S(2) Ru(1) C(5) C(4) 86.8(4) . . . yes
S(2) Ru(1) C(5) C(6) -141.6(4) . . . yes
S(2) Ru(1) C(5) C(11) -25.7(7) . . . yes
S(2) Ru(1) C(6) C(1) 174.7(3) . . . yes
S(2) Ru(1) C(6) C(5) 42.8(4) . . . yes
S(2) Ru(1) C(6) C(12) -72.7(8) . . . yes
P(1) Ru(1) C(1) C(2) -52.3(4) . . . yes
P(1) Ru(1) C(1) C(6) 177.1(3) . . . yes
P(1) Ru(1) C(1) C(7) 62.3(7) . . . yes
P(1) Ru(1) C(2) C(1) 136.0(4) . . . yes
P(1) Ru(1) C(2) C(3) -93.3(4) . . . yes
P(1) Ru(1) C(2) C(8) 19.5(7) . . . yes
P(1) Ru(1) C(3) C(2) 89.9(4) . . . yes
P(1) Ru(1) C(3) C(4) -139.5(3) . . . yes
P(1) Ru(1) C(3) C(9) -24.4(7) . . . yes
P(1) Ru(1) C(4) C(3) 49.4(4) . . . yes
P(1) Ru(1) C(4) C(5) -179.6(3) . . . yes
P(1) Ru(1) C(4) C(10) -65.1(7) . . . yes
P(1) Ru(1) C(5) C(4) 0.9(7) . . . yes
P(1) Ru(1) C(5) C(6) 132.4(4) . . . yes
P(1) Ru(1) C(5) C(11) -111.7(7) . . . yes
P(1) Ru(1) C(6) C(1) -5.9(7) . . . yes
P(1) Ru(1) C(6) C(5) -137.8(4) . . . yes
P(1) Ru(1) C(6) C(12) 106.7(8) . . . yes
O(1) P(1) Ru(1) C(1) -10.0(3) . . . yes
O(1) P(1) Ru(1) C(2) -37.8(3) . . . yes
O(1) P(1) Ru(1) C(3) -74.0(3) . . . yes
O(1) P(1) Ru(1) C(4) -100.8(3) . . . yes
O(1) P(1) Ru(1) C(5) -101.4(5) . . . yes
O(1) P(1) Ru(1) C(6) -6.1(5) . . . yes
O(1) P(1) O(2) C(14) 50.1(6) . . . yes
O(1) P(1) O(3) C(15) -173.9(7) . . . yes
O(2) P(1) Ru(1) C(1) -133.8(3) . . . yes
O(2) P(1) Ru(1) C(2) -161.6(3) . . . yes
O(2) P(1) Ru(1) C(3) 162.2(2) . . . yes
O(2) P(1) Ru(1) C(4) 135.4(3) . . . yes
O(2) P(1) Ru(1) C(5) 134.8(4) . . . yes
O(2) P(1) Ru(1) C(6) -129.9(4) . . . yes
O(2) P(1) O(1) C(13) 64.5(6) . . . yes
O(2) P(1) O(3) C(15) -65.1(7) . . . yes
O(3) P(1) Ru(1) C(1) 101.4(3) . . . yes
O(3) P(1) Ru(1) C(2) 73.6(3) . . . yes
O(3) P(1) Ru(1) C(3) 37.4(3) . . . yes
O(3) P(1) Ru(1) C(4) 10.6(3) . . . yes
O(3) P(1) Ru(1) C(5) 10.0(5) . . . yes
O(3) P(1) Ru(1) C(6) 105.3(5) . . . yes
O(3) P(1) O(1) C(13) 173.1(6) . . . yes
O(3) P(1) O(2) C(14) -49.9(6) . . . yes
C(1) Ru(1) C(2) C(3) 130.7(6) . . . yes
C(1) Ru(1) C(2) C(8) -116.5(9) . . . yes
C(1) Ru(1) C(3) C(2) -29.6(4) . . . yes
C(1) Ru(1) C(3) C(4) 101.0(4) . . . yes
C(1) Ru(1) C(3) C(9) -143.9(7) . . . yes
C(1) Ru(1) C(4) C(3) -66.1(4) . . . yes
C(1) Ru(1) C(4) C(5) 64.9(4) . . . yes
C(1) Ru(1) C(4) C(10) 179.4(7) . . . yes
C(1) Ru(1) C(5) C(4) -102.4(4) . . . yes
C(1) Ru(1) C(5) C(6) 29.1(4) . . . yes
C(1) Ru(1) C(5) C(11) 145.1(8) . . . yes
C(1) Ru(1) C(6) C(5) -131.9(6) . . . yes
C(1) Ru(1) C(6) C(12) 112.6(9) . . . yes
C(1) C(2) Ru(1) C(3) -130.7(6) . . . yes
C(1) C(2) Ru(1) C(4) -100.9(4) . . . yes
C(1) C(2) Ru(1) C(5) -64.9(4) . . . yes
C(1) C(2) Ru(1) C(6) -29.7(4) . . . yes
C(1) C(2) C(3) C(4) -0.2(9) . . . yes
C(1) C(2) C(3) C(9) -174.1(6) . . . yes
C(1) C(6) Ru(1) C(2) 29.6(4) . . . yes
C(1) C(6) Ru(1) C(3) 66.2(4) . . . yes
C(1) C(6) Ru(1) C(4) 102.8(4) . . . yes
C(1) C(6) Ru(1) C(5) 131.9(6) . . . yes
C(1) C(6) C(5) C(4) -0.9(9) . . . yes
C(1) C(6) C(5) C(11) 178.3(6) . . . yes
C(2) Ru(1) C(1) C(6) -130.6(6) . . . yes
C(2) Ru(1) C(1) C(7) 114.6(9) . . . yes
C(2) Ru(1) C(3) C(4) 130.6(6) . . . yes
C(2) Ru(1) C(3) C(9) -114.3(8) . . . yes
C(2) Ru(1) C(4) C(3) -29.6(4) . . . yes
C(2) Ru(1) C(4) C(5) 101.4(4) . . . yes
C(2) Ru(1) C(4) C(10) -144.1(7) . . . yes
C(2) Ru(1) C(5) C(4) -66.1(4) . . . yes
C(2) Ru(1) C(5) C(6) 65.4(4) . . . yes
C(2) Ru(1) C(5) C(11) -178.6(7) . . . yes
C(2) Ru(1) C(6) C(5) -102.3(4) . . . yes
C(2) Ru(1) C(6) C(12) 142.2(8) . . . yes
C(2) C(1) Ru(1) C(3) 29.6(4) . . . yes
C(2) C(1) Ru(1) C(4) 66.4(4) . . . yes
C(2) C(1) Ru(1) C(5) 102.2(4) . . . yes
C(2) C(1) Ru(1) C(6) 130.6(6) . . . yes
C(2) C(1) C(6) C(5) -0.6(9) . . . yes
C(2) C(1) C(6) C(12) 177.0(6) . . . yes
C(2) C(3) Ru(1) C(4) -130.6(6) . . . yes
C(2) C(3) Ru(1) C(5) -101.5(4) . . . yes
C(2) C(3) Ru(1) C(6) -66.1(4) . . . yes
C(2) C(3) C(4) C(5) -1.3(9) . . . yes
C(2) C(3) C(4) C(10) -176.6(6) . . . yes
C(3) Ru(1) C(1) C(6) -101.0(4) . . . yes
C(3) Ru(1) C(1) C(7) 144.2(8) . . . yes
C(3) Ru(1) C(2) C(8) 112.8(9) . . . yes
C(3) Ru(1) C(4) C(5) 131.0(6) . . . yes
C(3) Ru(1) C(4) C(10) -114.6(8) . . . yes
C(3) Ru(1) C(5) C(4) -29.7(4) . . . yes
C(3) Ru(1) C(5) C(6) 101.9(4) . . . yes
C(3) Ru(1) C(5) C(11) -142.2(7) . . . yes
C(3) Ru(1) C(6) C(5) -65.7(4) . . . yes
C(3) Ru(1) C(6) C(12) 178.8(8) . . . yes
C(3) C(2) Ru(1) C(4) 29.8(4) . . . yes
C(3) C(2) Ru(1) C(5) 65.8(4) . . . yes
C(3) C(2) Ru(1) C(6) 101.0(4) . . . yes
C(3) C(2) C(1) C(6) 1.1(9) . . . yes
C(3) C(2) C(1) C(7) 178.0(6) . . . yes
C(3) C(4) Ru(1) C(5) -131.0(6) . . . yes
C(3) C(4) Ru(1) C(6) -102.3(4) . . . yes
C(3) C(4) C(5) C(6) 1.8(9) . . . yes
C(3) C(4) C(5) C(11) -177.4(6) . . . yes
C(4) Ru(1) C(1) C(6) -64.2(4) . . . yes
C(4) Ru(1) C(1) C(7) -179.0(7) . . . yes
C(4) Ru(1) C(2) C(8) 142.6(8) . . . yes
C(4) Ru(1) C(3) C(9) 115.1(8) . . . yes
C(4) Ru(1) C(5) C(6) 131.6(6) . . . yes
C(4) Ru(1) C(5) C(11) -112.5(8) . . . yes
C(4) Ru(1) C(6) C(5) -29.1(4) . . . yes
C(4) Ru(1) C(6) C(12) -144.6(8) . . . yes
C(4) C(3) Ru(1) C(5) 29.1(4) . . . yes
C(4) C(3) Ru(1) C(6) 64.5(4) . . . yes
C(4) C(3) C(2) C(8) 172.7(6) . . . yes
C(4) C(5) Ru(1) C(6) -131.6(6) . . . yes
C(4) C(5) C(6) C(12) -178.4(6) . . . yes
C(5) Ru(1) C(1) C(6) -28.3(4) . . . yes
C(5) Ru(1) C(1) C(7) -143.1(8) . . . yes
C(5) Ru(1) C(2) C(8) 178.6(8) . . . yes
C(5) Ru(1) C(3) C(9) 144.2(7) . . . yes
C(5) Ru(1) C(4) C(10) 114.5(8) . . . yes
C(5) Ru(1) C(6) C(12) -115.5(9) . . . yes
C(5) C(4) Ru(1) C(6) 28.6(4) . . . yes
C(5) C(4) C(3) C(9) 172.7(6) . . . yes
C(5) C(6) C(1) C(7) -177.6(6) . . . yes
C(6) Ru(1) C(1) C(7) -114.8(9) . . . yes
C(6) Ru(1) C(2) C(8) -146.1(8) . . . yes
C(6) Ru(1) C(3) C(9) 179.6(7) . . . yes
C(6) Ru(1) C(4) C(10) 143.1(7) . . . yes
C(6) Ru(1) C(5) C(11) 115.9(8) . . . yes
C(6) C(1) C(2) C(8) -171.6(6) . . . yes
C(6) C(5) C(4) C(10) 177.2(6) . . . yes
C(7) C(1) C(2) C(8) 5.3(9) . . . yes
C(7) C(1) C(6) C(12) 0.0(9) . . . yes
C(8) C(2) C(3) C(9) -1.3(10) . . . yes
C(9) C(3) C(4) C(10) -2.7(9) . . . yes
C(10) C(4) C(5) C(11) -2.0(9) . . . yes
C(11) C(5) C(6) C(12) 0.8(10) . . . yes
C(11) C(5) C(6) C(12) 0.8(10) . . . yes
